data_4103342
loop_
_publ_author_name
'Masahiro Hosoya'
'Yuko Otani'
'Masatoshi Kawahata'
'Kentaro Yamaguchi'
'Tomohiko Ohwada'

_publ_section_title
;
 Water-Stable Helical Structure of Tertiary Amides of Bicyclic \b-Amino
 Acid Bearing 7-Azabicyclo[2.2.1]heptane. Full Control of Amide Cis-Trans
 Equilibrium by Bridgehead Substitution
;
_journal_name_full 'Journal of the American Chemical Society'
_journal_page_first 14780
_journal_page_last 14789
_journal_paper_doi 10.1021/ja1017877
_journal_volume 132
_journal_year 2010
_chemical_absolute_configuration rm
_chemical_formula_moiety 'C24 H38 N2 O7'
_chemical_formula_sum 'C24 H38 N2 O7'
_chemical_formula_weight 466.56
_chemical_name_systematic
;
 ?
;
_space_group_IT_number 19
_symmetry_cell_setting orthorhombic
_symmetry_space_group_name_Hall 'P 2ac 2ab'
_symmetry_space_group_name_H-M 'P 21 21 21'
_atom_sites_solution_hydrogens geom
_atom_sites_solution_primary direct
_atom_sites_solution_secondary difmap
_audit_creation_method SHELXL-97
_cell_angle_alpha 90.00
_cell_angle_beta 90.00
_cell_angle_gamma 90.00
_cell_formula_units_Z 4
_cell_length_a 10.1186(11)
_cell_length_b 10.3890(11)
_cell_length_c 23.513(3)
_cell_measurement_reflns_used 5911
_cell_measurement_temperature 120
_cell_measurement_theta_max 26.40
_cell_measurement_theta_min 2.62
_cell_volume 2471.7(5)
_computing_cell_refinement 'Bruker APEX2'
_computing_data_collection 'Bruker APEX2'
_computing_data_reduction 'Bruker APEX2'
_computing_molecular_graphics 'ORTEP-3 for Windows'
_computing_publication_material SHELXL-97
_computing_structure_refinement SHELXL-97
_computing_structure_solution SHELXS-97
_diffrn_ambient_temperature 120
_diffrn_detector_area_resol_mean 8.333
_diffrn_measured_fraction_theta_full 0.998
_diffrn_measured_fraction_theta_max 0.972
_diffrn_measurement_device_type 'Bruker APEX II CCD area detector'
_diffrn_measurement_method '\f and \w scans'
_diffrn_radiation_monochromator graphite
_diffrn_radiation_source 'fine-focus sealed tube'
_diffrn_radiation_type MoK\a
_diffrn_radiation_wavelength 0.71073
_diffrn_reflns_av_R_equivalents 0.0551
_diffrn_reflns_av_sigmaI/netI 0.0636
_diffrn_reflns_limit_h_max 12
_diffrn_reflns_limit_h_min -12
_diffrn_reflns_limit_k_max 12
_diffrn_reflns_limit_k_min -7
_diffrn_reflns_limit_l_max 25
_diffrn_reflns_limit_l_min -29
_diffrn_reflns_number 12060
_diffrn_reflns_theta_full 25.00
_diffrn_reflns_theta_max 26.66
_diffrn_reflns_theta_min 1.73
_diffrn_standards_decay_% 0
_diffrn_standards_number 0
_exptl_absorpt_coefficient_mu 0.092
_exptl_absorpt_correction_type none
_exptl_crystal_colour colourless
_exptl_crystal_density_diffrn 1.254
_exptl_crystal_density_method 'not measured'
_exptl_crystal_description prismatic
_exptl_crystal_F_000 1008
_exptl_crystal_size_max 0.35
_exptl_crystal_size_mid 0.33
_exptl_crystal_size_min 0.15
_refine_diff_density_max 0.199
_refine_diff_density_min -0.210
_refine_diff_density_rms 0.045
_refine_ls_abs_structure_details 'Flack H D (1983), Acta Cryst. A39, 876-881'
_refine_ls_abs_structure_Flack -1.4(8)
_refine_ls_extinction_method none
_refine_ls_goodness_of_fit_ref 1.044
_refine_ls_hydrogen_treatment constr
_refine_ls_matrix_type full
_refine_ls_number_parameters 304
_refine_ls_number_reflns 4942
_refine_ls_number_restraints 0
_refine_ls_restrained_S_all 1.044
_refine_ls_R_factor_all 0.0433
_refine_ls_R_factor_gt 0.0402
_refine_ls_shift/su_max 0.001
_refine_ls_shift/su_mean 0.000
_refine_ls_structure_factor_coef Fsqd
_refine_ls_weighting_details 'calc w=1/[\s^2^(Fo^2^)+(0.0441P)^2^+0.2457P] where P=(Fo^2^+2Fc^2^)/3'
_refine_ls_weighting_scheme calc
_refine_ls_wR_factor_gt 0.1018
_refine_ls_wR_factor_ref 0.1042
_reflns_number_gt 4594
_reflns_number_total 4942
_reflns_threshold_expression >2\s(I)
_cod_data_source_file ja1017877_si_002_4.cif
_cod_data_source_block 5-a0906231kwh
_cod_database_code 4103342

loop_
_symmetry_equiv_pos_as_xyz
'x, y, z'
'-x+1/2, -y, z+1/2'
'-x, y+1/2, -z+1/2'
'x+1/2, -y+1/2, -z'

loop_
_atom_site_label
_atom_site_type_symbol
_atom_site_fract_x
_atom_site_fract_y
_atom_site_fract_z
_atom_site_U_iso_or_equiv
_atom_site_adp_type
_atom_site_occupancy
_atom_site_symmetry_multiplicity
_atom_site_calc_flag
_atom_site_refinement_flags
C1 C 0.07694(15) 0.96484(15) 0.59770(7) 0.0167(3) Uani 1 1 d .
H1 H 0.1293 1.0394 0.5857 0.020 Uiso 1 1 calc R
C2 C 0.07292(15) 0.86734(16) 0.54808(7) 0.0197(3) Uani 1 1 d .
H2A H 0.0830 0.7798 0.5618 0.024 Uiso 1 1 calc R
H2B H 0.1416 0.8853 0.5204 0.024 Uiso 1 1 calc R
C3 C -0.06696(16) 0.88914(15) 0.52219(7) 0.0188(3) Uani 1 1 d .
C4 C -0.16639(17) 0.81643(17) 0.55971(7) 0.0229(4) Uani 1 1 d .
H4A H -0.1404 0.7273 0.5648 0.028 Uiso 1 1 calc R
H4B H -0.2546 0.8195 0.5436 0.028 Uiso 1 1 calc R
C5 C -0.15942(17) 0.89142(16) 0.61644(7) 0.0225(4) Uani 1 1 d .
H5A H -0.2464 0.9198 0.6284 0.027 Uiso 1 1 calc R
H5B H -0.1205 0.8393 0.6463 0.027 Uiso 1 1 calc R
C6 C -0.07032(15) 1.00646(16) 0.60140(7) 0.0178(3) Uani 1 1 d .
H6 H -0.0858 1.0834 0.6246 0.021 Uiso 1 1 calc R
C7 C -0.07708(18) 0.86174(17) 0.45911(7) 0.0239(4) Uani 1 1 d .
H7A H -0.1650 0.8817 0.4452 0.029 Uiso 1 1 calc R
H7B H -0.0134 0.9128 0.4381 0.029 Uiso 1 1 calc R
C8 C -0.0364(2) 0.69301(19) 0.39470(8) 0.0315(4) Uani 1 1 d .
H8A H -0.1169 0.7123 0.3749 0.047 Uiso 1 1 calc R
H8B H -0.0183 0.6025 0.3919 0.047 Uiso 1 1 calc R
H8C H 0.0351 0.7406 0.3780 0.047 Uiso 1 1 calc R
C9 C -0.06344(16) 1.13308(16) 0.51183(7) 0.0187(3) Uani 1 1 d .
C10 C -0.03576(17) 1.36574(16) 0.53028(7) 0.0207(3) Uani 1 1 d .
C11 C 0.09718(19) 1.38292(19) 0.50174(9) 0.0315(4) Uani 1 1 d .
H11A H 0.1659 1.3549 0.5270 0.047 Uiso 1 1 calc R
H11B H 0.1100 1.4721 0.4926 0.047 Uiso 1 1 calc R
H11C H 0.0999 1.3327 0.4675 0.047 Uiso 1 1 calc R
C12 C -0.1504(2) 1.40518(18) 0.49278(9) 0.0337(5) Uani 1 1 d .
H12A H -0.1472 1.3576 0.4578 0.051 Uiso 1 1 calc R
H12B H -0.1447 1.4956 0.4848 0.051 Uiso 1 1 calc R
H12C H -0.2321 1.3873 0.5120 0.051 Uiso 1 1 calc R
C13 C -0.0385(2) 1.43883(18) 0.58633(8) 0.0307(4) Uani 1 1 d .
H13A H -0.1230 1.4275 0.6042 0.046 Uiso 1 1 calc R
H13B H -0.0237 1.5287 0.5793 0.046 Uiso 1 1 calc R
H13C H 0.0296 1.4064 0.6109 0.046 Uiso 1 1 calc R
C14 C 0.13244(16) 0.91597(15) 0.65339(7) 0.0184(3) Uani 1 1 d .
C15 C 0.31312(17) 1.18990(17) 0.69660(8) 0.0234(4) Uani 1 1 d .
H15 H 0.3646 1.1816 0.6615 0.028 Uiso 1 1 calc R
C16 C 0.35976(18) 1.08656(17) 0.73908(8) 0.0264(4) Uani 1 1 d .
H16A H 0.4341 1.0385 0.7240 0.032 Uiso 1 1 calc R
H16B H 0.3850 1.1250 0.7751 0.032 Uiso 1 1 calc R
C17 C 0.23771(16) 0.99961(17) 0.74607(7) 0.0209(3) Uani 1 1 d .
C18 C 0.13209(19) 1.07349(19) 0.77972(8) 0.0311(4) Uani 1 1 d .
H18A H 0.1699 1.1137 0.8132 0.037 Uiso 1 1 calc R
H18B H 0.0608 1.0169 0.7913 0.037 Uiso 1 1 calc R
C19 C 0.08270(18) 1.17608(18) 0.73680(8) 0.0285(4) Uani 1 1 d .
H19A H -0.0103 1.1645 0.7282 0.034 Uiso 1 1 calc R
H19B H 0.0967 1.2626 0.7511 0.034 Uiso 1 1 calc R
C20 C 0.16906(17) 1.14933(15) 0.68449(7) 0.0207(3) Uani 1 1 d .
H20 H 0.1330 1.1814 0.6485 0.025 Uiso 1 1 calc R
C21 C 0.26903(18) 0.86663(18) 0.76822(8) 0.0252(4) Uani 1 1 d .
H21A H 0.1887 0.8171 0.7734 0.030 Uiso 1 1 calc R
H21B H 0.3264 0.8211 0.7420 0.030 Uiso 1 1 calc R
C22 C 0.35353(19) 0.76903(18) 0.85020(8) 0.0286(4) Uani 1 1 d .
H22A H 0.2698 0.7345 0.8618 0.043 Uiso 1 1 calc R
H22B H 0.4076 0.7839 0.8831 0.043 Uiso 1 1 calc R
H22C H 0.3969 0.7089 0.8254 0.043 Uiso 1 1 calc R
C23 C 0.32399(17) 1.32637(18) 0.71776(8) 0.0260(4) Uani 1 1 d .
C24 C 0.2699(2) 1.54132(19) 0.69580(11) 0.0461(6) Uani 1 1 d .
H24A H 0.2347 1.5528 0.7334 0.069 Uiso 1 1 calc R
H24B H 0.2179 1.5896 0.6691 0.069 Uiso 1 1 calc R
H24C H 0.3597 1.5712 0.6948 0.069 Uiso 1 1 calc R
N1 N -0.09983(13) 1.02322(13) 0.54043(5) 0.0177(3) Uani 1 1 d .
N2 N 0.18292(15) 1.00820(14) 0.68772(6) 0.0252(3) Uani 1 1 d .
O1 O -0.04974(13) 0.72787(12) 0.45284(5) 0.0273(3) Uani 1 1 d .
O2 O -0.04955(13) 1.14145(12) 0.46102(5) 0.0265(3) Uani 1 1 d .
O3 O -0.05259(12) 1.23097(11) 0.54934(5) 0.0213(3) Uani 1 1 d .
O4 O 0.13281(13) 0.80160(12) 0.66642(5) 0.0276(3) Uani 1 1 d .
O5 O 0.33342(13) 0.88645(12) 0.82110(5) 0.0273(3) Uani 1 1 d .
O6 O 0.37518(15) 1.36082(13) 0.76136(6) 0.0372(3) Uani 1 1 d .
O7 O 0.26599(14) 1.40662(12) 0.68090(6) 0.0352(3) Uani 1 1 d .

loop_
_atom_site_aniso_label
_atom_site_aniso_U_11
_atom_site_aniso_U_22
_atom_site_aniso_U_33
_atom_site_aniso_U_23
_atom_site_aniso_U_13
_atom_site_aniso_U_12
C1 0.0173(8) 0.0137(7) 0.0191(8) 0.0002(6) 0.0012(6) -0.0014(6)
C2 0.0199(8) 0.0185(8) 0.0207(8) -0.0027(6) -0.0009(6) 0.0017(7)
C3 0.0212(8) 0.0137(8) 0.0213(8) 0.0002(6) -0.0022(6) 0.0000(6)
C4 0.0200(8) 0.0181(8) 0.0307(9) 0.0023(7) -0.0017(7) -0.0028(7)
C5 0.0197(8) 0.0236(9) 0.0242(9) 0.0038(7) 0.0024(7) -0.0009(7)
C6 0.0194(8) 0.0172(8) 0.0167(8) -0.0002(6) 0.0002(6) 0.0019(7)
C7 0.0305(9) 0.0175(8) 0.0238(9) -0.0013(7) -0.0046(7) 0.0004(7)
C8 0.0388(10) 0.0298(10) 0.0259(9) -0.0085(8) -0.0049(8) 0.0039(9)
C9 0.0180(8) 0.0158(8) 0.0223(8) 0.0009(6) -0.0010(6) 0.0014(6)
C10 0.0236(8) 0.0124(8) 0.0262(8) 0.0028(6) 0.0014(7) 0.0007(7)
C11 0.0283(10) 0.0251(10) 0.0410(11) -0.0044(8) 0.0089(8) -0.0044(8)
C12 0.0324(10) 0.0226(9) 0.0460(12) 0.0098(8) -0.0108(9) 0.0017(8)
C13 0.0420(11) 0.0181(9) 0.0321(10) -0.0028(7) 0.0035(8) -0.0006(8)
C14 0.0162(7) 0.0159(8) 0.0231(8) 0.0003(6) -0.0012(6) 0.0003(6)
C15 0.0230(9) 0.0199(9) 0.0273(9) 0.0031(7) 0.0008(7) 0.0002(7)
C16 0.0224(8) 0.0201(9) 0.0368(10) 0.0043(7) -0.0046(7) 0.0003(7)
C17 0.0224(8) 0.0191(8) 0.0213(8) 0.0010(7) -0.0038(6) -0.0010(7)
C18 0.0351(10) 0.0308(10) 0.0273(10) 0.0057(8) 0.0057(8) 0.0066(9)
C19 0.0248(9) 0.0259(9) 0.0349(10) 0.0045(8) 0.0020(8) 0.0027(8)
C20 0.0268(9) 0.0121(8) 0.0232(8) 0.0001(6) -0.0061(7) 0.0006(7)
C21 0.0299(9) 0.0215(9) 0.0243(9) 0.0044(7) -0.0085(7) -0.0023(7)
C22 0.0288(9) 0.0301(10) 0.0269(9) 0.0095(8) -0.0053(7) 0.0019(8)
C23 0.0222(8) 0.0214(9) 0.0343(10) 0.0038(7) 0.0022(8) -0.0044(7)
C24 0.0526(13) 0.0138(9) 0.0720(16) 0.0021(10) -0.0098(12) -0.0033(9)
N1 0.0203(6) 0.0157(7) 0.0170(7) -0.0001(5) -0.0019(5) 0.0004(5)
N2 0.0364(8) 0.0136(7) 0.0255(7) 0.0032(6) -0.0121(6) 0.0003(6)
O1 0.0397(7) 0.0186(6) 0.0237(6) -0.0046(5) -0.0034(6) 0.0012(5)
O2 0.0378(7) 0.0224(6) 0.0193(6) 0.0010(5) 0.0016(5) -0.0032(6)
O3 0.0297(6) 0.0129(6) 0.0211(6) 0.0012(4) -0.0009(5) 0.0005(5)
O4 0.0372(7) 0.0157(6) 0.0299(7) 0.0023(5) -0.0102(5) 0.0000(5)
O5 0.0341(7) 0.0250(7) 0.0228(6) 0.0064(5) -0.0091(5) -0.0023(5)
O6 0.0470(8) 0.0267(7) 0.0377(8) -0.0003(6) -0.0120(6) -0.0103(6)
O7 0.0420(8) 0.0174(6) 0.0460(9) 0.0041(6) -0.0119(7) -0.0006(6)

loop_
_atom_type_symbol
_atom_type_description
_atom_type_scat_dispersion_real
_atom_type_scat_dispersion_imag
_atom_type_scat_source
C C 0.0033 0.0016 'International Tables Vol C Tables 4.2.6.8 and 6.1.1.4'
H H 0.0000 0.0000 'International Tables Vol C Tables 4.2.6.8 and 6.1.1.4'
N N 0.0061 0.0033 'International Tables Vol C Tables 4.2.6.8 and 6.1.1.4'
O O 0.0106 0.0060 'International Tables Vol C Tables 4.2.6.8 and 6.1.1.4'

loop_
_geom_angle_atom_site_label_1
_geom_angle_atom_site_label_2
_geom_angle_atom_site_label_3
_geom_angle
C14 C1 C2 116.31(13)
C14 C1 C6 113.64(13)
C2 C1 C6 101.50(12)
C14 C1 H1 108.3
C2 C1 H1 108.3
C6 C1 H1 108.3
C1 C2 C3 102.93(13)
C1 C2 H2A 111.2
C3 C2 H2A 111.2
C1 C2 H2B 111.2
C3 C2 H2B 111.2
H2A C2 H2B 109.1
N1 C3 C7 116.19(13)
N1 C3 C4 98.49(13)
C7 C3 C4 115.20(14)
N1 C3 C2 103.03(12)
C7 C3 C2 114.66(14)
C4 C3 C2 107.41(13)
C3 C4 C5 102.58(13)
C3 C4 H4A 111.3
C5 C4 H4A 111.3
C3 C4 H4B 111.3
C5 C4 H4B 111.3
H4A C4 H4B 109.2
C6 C5 C4 102.70(13)
C6 C5 H5A 111.2
C4 C5 H5A 111.2
C6 C5 H5B 111.2
C4 C5 H5B 111.2
H5A C5 H5B 109.1
N1 C6 C5 101.33(12)
N1 C6 C1 99.94(12)
C5 C6 C1 111.02(13)
N1 C6 H6 114.3
C5 C6 H6 114.3
C1 C6 H6 114.3
O1 C7 C3 105.76(13)
O1 C7 H7A 110.6
C3 C7 H7A 110.6
O1 C7 H7B 110.6
C3 C7 H7B 110.6
H7A C7 H7B 108.7
O1 C8 H8A 109.5
O1 C8 H8B 109.5
H8A C8 H8B 109.5
O1 C8 H8C 109.5
H8A C8 H8C 109.5
H8B C8 H8C 109.5
O2 C9 O3 125.67(15)
O2 C9 N1 125.14(15)
O3 C9 N1 109.11(14)
O3 C10 C11 110.37(14)
O3 C10 C12 110.14(14)
C11 C10 C12 113.01(15)
O3 C10 C13 102.00(13)
C11 C10 C13 109.96(15)
C12 C10 C13 110.83(16)
C10 C11 H11A 109.5
C10 C11 H11B 109.5
H11A C11 H11B 109.5
C10 C11 H11C 109.5
H11A C11 H11C 109.5
H11B C11 H11C 109.5
C10 C12 H12A 109.5
C10 C12 H12B 109.5
H12A C12 H12B 109.5
C10 C12 H12C 109.5
H12A C12 H12C 109.5
H12B C12 H12C 109.5
C10 C13 H13A 109.5
C10 C13 H13B 109.5
H13A C13 H13B 109.5
C10 C13 H13C 109.5
H13A C13 H13C 109.5
H13B C13 H13C 109.5
O4 C14 N2 122.38(15)
O4 C14 C1 122.84(15)
N2 C14 C1 114.77(14)
C23 C15 C16 114.79(15)
C23 C15 C20 112.75(14)
C16 C15 C20 102.62(13)
C23 C15 H15 108.8
C16 C15 H15 108.8
C20 C15 H15 108.8
C17 C16 C15 103.44(14)
C17 C16 H16A 111.1
C15 C16 H16A 111.1
C17 C16 H16B 111.1
C15 C16 H16B 111.1
H16A C16 H16B 109.0
N2 C17 C21 116.91(14)
N2 C17 C18 100.76(14)
C21 C17 C18 115.20(15)
N2 C17 C16 99.56(13)
C21 C17 C16 113.92(14)
C18 C17 C16 108.68(15)
C17 C18 C19 103.44(14)
C17 C18 H18A 111.1
C19 C18 H18A 111.1
C17 C18 H18B 111.1
C19 C18 H18B 111.1
H18A C18 H18B 109.0
C20 C19 C18 102.34(14)
C20 C19 H19A 111.3
C18 C19 H19A 111.3
C20 C19 H19B 111.3
C18 C19 H19B 111.3
H19A C19 H19B 109.2
N2 C20 C19 101.13(13)
N2 C20 C15 99.91(13)
C19 C20 C15 109.91(14)
N2 C20 H20 114.7
C19 C20 H20 114.7
C15 C20 H20 114.7
O5 C21 C17 105.41(14)
O5 C21 H21A 110.7
C17 C21 H21A 110.7
O5 C21 H21B 110.7
C17 C21 H21B 110.7
H21A C21 H21B 108.8
O5 C22 H22A 109.5
O5 C22 H22B 109.5
H22A C22 H22B 109.5
O5 C22 H22C 109.5
H22A C22 H22C 109.5
H22B C22 H22C 109.5
O6 C23 O7 123.74(17)
O6 C23 C15 126.36(17)
O7 C23 C15 109.90(15)
O7 C24 H24A 109.5
O7 C24 H24B 109.5
H24A C24 H24B 109.5
O7 C24 H24C 109.5
H24A C24 H24C 109.5
H24B C24 H24C 109.5
C9 N1 C6 121.29(13)
C9 N1 C3 125.00(13)
C6 N1 C3 97.12(12)
C14 N2 C20 129.60(14)
C14 N2 C17 130.60(15)
C20 N2 C17 98.22(13)
C8 O1 C7 111.50(13)
C9 O3 C10 121.60(13)
C22 O5 C21 111.42(14)
C23 O7 C24 115.78(17)

loop_
_geom_bond_atom_site_label_1
_geom_bond_atom_site_label_2
_geom_bond_distance
C1 C14 1.512(2)
C1 C2 1.546(2)
C1 C6 1.554(2)
C1 H1 0.9800
C2 C3 1.557(2)
C2 H2A 0.9700
C2 H2B 0.9700
C3 N1 1.495(2)
C3 C7 1.514(2)
C3 C4 1.537(2)
C4 C5 1.546(2)
C4 H4A 0.9700
C4 H4B 0.9700
C5 C6 1.538(2)
C5 H5A 0.9700
C5 H5B 0.9700
C6 N1 1.475(2)
C6 H6 0.9800
C7 O1 1.426(2)
C7 H7A 0.9700
C7 H7B 0.9700
C8 O1 1.421(2)
C8 H8A 0.9600
C8 H8B 0.9600
C8 H8C 0.9600
C9 O2 1.206(2)
C9 O3 1.3506(19)
C9 N1 1.375(2)
C10 O3 1.4799(19)
C10 C11 1.514(2)
C10 C12 1.514(2)
C10 C13 1.521(2)
C11 H11A 0.9600
C11 H11B 0.9600
C11 H11C 0.9600
C12 H12A 0.9600
C12 H12B 0.9600
C12 H12C 0.9600
C13 H13A 0.9600
C13 H13B 0.9600
C13 H13C 0.9600
C14 O4 1.227(2)
C14 N2 1.353(2)
C15 C23 1.507(3)
C15 C16 1.541(2)
C15 C20 1.544(2)
C15 H15 0.9800
C16 C17 1.539(2)
C16 H16A 0.9700
C16 H16B 0.9700
C17 N2 1.482(2)
C17 C21 1.510(2)
C17 C18 1.535(2)
C18 C19 1.551(3)
C18 H18A 0.9700
C18 H18B 0.9700
C19 C20 1.534(2)
C19 H19A 0.9700
C19 H19B 0.9700
C20 N2 1.475(2)
C20 H20 0.9800
C21 O5 1.419(2)
C21 H21A 0.9700
C21 H21B 0.9700
C22 O5 1.413(2)
C22 H22A 0.9600
C22 H22B 0.9600
C22 H22C 0.9600
C23 O6 1.203(2)
C23 O7 1.338(2)
C24 O7 1.443(2)
C24 H24A 0.9600
C24 H24B 0.9600
C24 H24C 0.9600
